data_7708126
loop_
_publ_author_name
'Massoud, Salah S.'
'Louka, Febee R.'
'Dial, Madison T.'
'Malek, Andrew J.'
'Fischer, Roland C.'
'Mautner, Franz A.'
'Van\<co, J\'an'
'Malina, Tom\'a\<s'
'Dvo\<r\'ak, Zden\<ek'
'Tr\'avn\'i\<cek, Zden\<ek'

_publ_section_title
;
 Identification of potent anticancer copper(II) complexes containing
 tripodal bis[2-ethyl-di(3,5-dialkyl-1<i>H</i>-pyrazol-1-yl)]amine moiety.
;
_journal_issue 33
_journal_name_full 'Dalton transactions (Cambridge, England : 2003)'
_journal_page_first 11521
_journal_page_last 11534
_journal_paper_doi 10.1039/d1dt01724a
_journal_volume 50
_journal_year 2021
_chemical_formula_moiety 'C25 H33 Cl Cu N7, F6 P'
_chemical_formula_sum 'C25 H33 Cl Cu F6 N7 P'
_chemical_formula_weight 675.54
_chemical_name_common '[Cu(L5)Cl](PF6)'
_space_group_crystal_system triclinic
_space_group_IT_number 2
_space_group_name_Hall '-P 1'
_space_group_name_H-M_alt 'P -1'
_atom_sites_solution_hydrogens geom
_audit_creation_method SHELXL-2016/6
_audit_update_record
;
2021-04-11 deposited with the CCDC.	2021-07-22 downloaded from the CCDC.
;
_cell_angle_alpha 69.599(3)
_cell_angle_beta 68.263(3)
_cell_angle_gamma 71.979(3)
_cell_formula_units_Z 2
_cell_length_a 10.5750(6)
_cell_length_b 12.4521(7)
_cell_length_c 13.0589(8)
_cell_measurement_reflns_used 8957
_cell_measurement_temperature 100(2)
_cell_measurement_theta_max 27.00
_cell_measurement_theta_min 2.00
_cell_volume 1464.70(15)
_computing_cell_refinement 'Bruker SAINT'
_computing_data_collection 'Bruker APEX2'
_computing_data_reduction 'Bruker SAINT'
_computing_molecular_graphics 'Bruker SHELXTL'
_computing_publication_material 'Bruker SHELXTL'
_computing_structure_refinement 'SHELXL-2016/6 (Sheldrick, 2016)'
_computing_structure_solution 'SHELXT 2014/4 (Sheldrick, 2014)'
_diffrn_ambient_temperature 100(2)
_diffrn_measured_fraction_theta_full 1.000
_diffrn_measured_fraction_theta_max 1.000
_diffrn_measurement_device_type 'Bruker APEX-II CCD'
_diffrn_measurement_method \w-scans
_diffrn_radiation_type MoK\a
_diffrn_radiation_wavelength 0.71073
_diffrn_reflns_av_R_equivalents 0.0414
_diffrn_reflns_av_unetI/netI 0.0303
_diffrn_reflns_Laue_measured_fraction_full 1.000
_diffrn_reflns_Laue_measured_fraction_max 1.000
_diffrn_reflns_limit_h_max 13
_diffrn_reflns_limit_h_min -13
_diffrn_reflns_limit_k_max 15
_diffrn_reflns_limit_k_min -15
_diffrn_reflns_limit_l_max 16
_diffrn_reflns_limit_l_min -16
_diffrn_reflns_number 51180
_diffrn_reflns_point_group_measured_fraction_full 1.000
_diffrn_reflns_point_group_measured_fraction_max 1.000
_diffrn_reflns_theta_full 25.242
_diffrn_reflns_theta_max 27.000
_diffrn_reflns_theta_min 1.741
_exptl_absorpt_coefficient_mu 0.959
_exptl_absorpt_correction_T_max 0.9231
_exptl_absorpt_correction_T_min 0.7648
_exptl_absorpt_correction_type multi-scan
_exptl_absorpt_process_details SADABS
_exptl_crystal_colour green
_exptl_crystal_density_diffrn 1.532
_exptl_crystal_description prism
_exptl_crystal_F_000 694
_exptl_crystal_size_max 0.230
_exptl_crystal_size_mid 0.180
_exptl_crystal_size_min 0.150
_refine_diff_density_max 0.560
_refine_diff_density_min -0.370
_refine_diff_density_rms 0.070
_refine_ls_extinction_method none
_refine_ls_goodness_of_fit_ref 1.036
_refine_ls_hydrogen_treatment constr
_refine_ls_matrix_type full
_refine_ls_number_parameters 375
_refine_ls_number_reflns 6401
_refine_ls_number_restraints 0
_refine_ls_restrained_S_all 1.036
_refine_ls_R_factor_all 0.0490
_refine_ls_R_factor_gt 0.0373
_refine_ls_shift/su_max 0.001
_refine_ls_shift/su_mean 0.000
_refine_ls_structure_factor_coef Fsqd
_refine_ls_weighting_details 'w=1/[\s^2^(Fo^2^)+(0.0365P)^2^+1.5248P] where P=(Fo^2^+2Fc^2^)/3'
_refine_ls_weighting_scheme calc
_refine_ls_wR_factor_gt 0.0825
_refine_ls_wR_factor_ref 0.0875
_reflns_Friedel_coverage 0.000
_reflns_number_gt 5360
_reflns_number_total 6401
_reflns_threshold_expression 'I > 2\s(I)'
_cod_data_source_file d1dt01724a2.cif
_cod_data_source_block rf1149
_cod_database_code 7708126
_shelx_shelxl_version_number 2016/6
_shelx_space_group_comment
;
The symmetry employed for this shelxl refinement is uniquely defined
by the following loop, which should always be used as a source of
symmetry information in preference to the above space-group names.
They are only intended as comments.
;
_shelx_estimated_absorpt_t_min 0.810
_shelx_estimated_absorpt_t_max 0.870

loop_
_space_group_symop_operation_xyz
'x, y, z'
'-x, -y, -z'

loop_
_atom_site_label
_atom_site_type_symbol
_atom_site_fract_x
_atom_site_fract_y
_atom_site_fract_z
_atom_site_U_iso_or_equiv
_atom_site_adp_type
_atom_site_occupancy
_atom_site_site_symmetry_order
_atom_site_calc_flag
_atom_site_refinement_flags_posn
_atom_site_refinement_flags_adp
_atom_site_refinement_flags_occupancy
_atom_site_disorder_assembly
_atom_site_disorder_group
Cu1 Cu 0.67086(3) 0.15877(2) 0.39910(2) 0.01651(8) Uani 1 1 d . . . . .
C1 C 0.6017(3) 0.2930(2) 0.17849(19) 0.0247(5) Uani 1 1 d . . . . .
H1A H 0.538695 0.320459 0.130094 0.030 Uiso 1 1 calc R U . . .
H1AB H 0.691871 0.251503 0.136754 0.030 Uiso 1 1 calc R U . . .
N1 N 0.54074(19) 0.20940(16) 0.28772(16) 0.0194(4) Uani 1 1 d . . . . .
F1 F 0.18235(19) 0.50900(14) 0.26359(15) 0.0506(4) Uani 1 1 d . . . . .
P1 P 0.23190(7) 0.62085(6) 0.16612(6) 0.02689(15) Uani 1 1 d . . . . .
Cl1 Cl 0.73639(6) 0.02924(5) 0.55305(4) 0.02095(12) Uani 1 1 d . . . . .
F4 F 0.2789(2) 0.73412(16) 0.06963(15) 0.0559(5) Uani 1 1 d . . . . .
C4 C 0.9543(3) 0.4031(2) 0.2174(2) 0.0272(5) Uani 1 1 d . . . . .
H4 H 1.034630 0.432797 0.199984 0.033 Uiso 1 1 calc R U . . .
N4 N 0.38974(19) 0.27451(16) 0.51547(16) 0.0232(4) Uani 1 1 d . . . . .
F3 F 0.3128(2) 0.54133(18) 0.07916(17) 0.0642(6) Uani 1 1 d . . . . .
C3 C 0.8492(3) 0.4523(2) 0.1668(2) 0.0272(5) Uani 1 1 d . . . . .
N3 N 0.79922(19) 0.28632(16) 0.29930(16) 0.0218(4) Uani 1 1 d . . . . .
F2 F 0.36742(17) 0.59227(18) 0.20457(18) 0.0580(5) Uani 1 1 d . . . . .
C2 C 0.6243(3) 0.3984(2) 0.1978(2) 0.0259(5) Uani 1 1 d . . . . .
H2A H 0.617256 0.465962 0.130473 0.031 Uiso 1 1 calc R U . . .
H2AB H 0.549042 0.418655 0.264955 0.031 Uiso 1 1 calc R U . . .
N2 N 0.7581(2) 0.37984(16) 0.21638(16) 0.0221(4) Uani 1 1 d . . . . .
F5 F 0.09570(19) 0.64880(15) 0.12886(16) 0.0512(5) Uani 1 1 d . . . . .
C5 C 0.9197(2) 0.30127(19) 0.2990(2) 0.0223(5) Uani 1 1 d . . . . .
N5 N 0.52930(19) 0.25964(16) 0.49763(16) 0.0206(4) Uani 1 1 d . . . . .
F6 F 0.15133(16) 0.69981(14) 0.25378(13) 0.0389(4) Uani 1 1 d . . . . .
C6 C 0.8257(3) 0.5650(2) 0.0780(2) 0.0399(7) Uani 1 1 d . . . . .
H6A H 0.905553 0.602249 0.051220 0.060 Uiso 1 1 calc R U . . .
H6AB H 0.741195 0.617340 0.111040 0.060 Uiso 1 1 calc R U . . .
H6AC H 0.815143 0.549222 0.013423 0.060 Uiso 1 1 calc R U . . .
N6 N 0.69016(18) 0.03252(16) 0.24715(15) 0.0186(4) Uani 1 1 d . . . . .
N7 N 0.77112(18) 0.04676(16) 0.30016(15) 0.0184(4) Uani 1 1 d . . . . .
C7 C 0.9966(3) 0.2201(2) 0.3813(2) 0.0317(6) Uani 1 1 d . . . . .
H7A H 1.089015 0.184222 0.339179 0.048 Uiso 1 1 calc R U . . .
H7AB H 0.944920 0.158707 0.432418 0.048 Uiso 1 1 calc R U . . .
H7AC H 1.006376 0.263846 0.426499 0.048 Uiso 1 1 calc R U . . .
C9 C 0.3411(2) 0.2151(2) 0.4637(2) 0.0260(5) Uani 1 1 d . . . . .
H9A H 0.238159 0.229696 0.490533 0.031 Uiso 1 1 calc R U . . .
H9AB H 0.376995 0.129617 0.487483 0.031 Uiso 1 1 calc R U . . .
C8 C 0.3896(2) 0.2581(2) 0.3356(2) 0.0262(5) Uani 1 1 d . . . . .
H8A H 0.334485 0.235186 0.302706 0.031 Uiso 1 1 calc R U . . .
H8AB H 0.373281 0.344704 0.313119 0.031 Uiso 1 1 calc R U . . .
C11 C 0.4089(3) 0.3828(2) 0.6067(2) 0.0294(5) Uani 1 1 d . . . . .
H11 H 0.387892 0.434956 0.652036 0.035 Uiso 1 1 calc R U . . .
C10 C 0.3146(3) 0.3500(2) 0.5801(2) 0.0277(5) Uani 1 1 d . . . . .
C12 C 0.5409(3) 0.32532(19) 0.55508(19) 0.0236(5) Uani 1 1 d . . . . .
C14 C 0.6777(3) 0.3288(2) 0.5606(2) 0.0317(6) Uani 1 1 d . . . . .
H14A H 0.728812 0.373326 0.486410 0.048 Uiso 1 1 calc R U . . .
H14B H 0.731745 0.248814 0.579182 0.048 Uiso 1 1 calc R U . . .
H14C H 0.662558 0.366702 0.619733 0.048 Uiso 1 1 calc R U . . .
C15 C 0.5477(2) 0.0982(2) 0.2671(2) 0.0218(5) Uani 1 1 d . . . . .
H15A H 0.486150 0.052055 0.334252 0.026 Uiso 1 1 calc R U . . .
H15B H 0.515937 0.114331 0.199796 0.026 Uiso 1 1 calc R U . . .
C16 C 0.7610(2) -0.04355(19) 0.18189(19) 0.0204(5) Uani 1 1 d . . . . .
C17 C 0.8941(2) -0.0780(2) 0.1917(2) 0.0240(5) Uani 1 1 d . . . . .
H17 H 0.969529 -0.130225 0.155010 0.029 Uiso 1 1 calc R U . . .
C18 C 0.8966(2) -0.02121(19) 0.26599(19) 0.0214(5) Uani 1 1 d . . . . .
C19 C 0.6945(2) -0.08180(19) 0.12236(19) 0.0222(5) Uani 1 1 d . . . . .
C20 C 0.5648(3) -0.1126(2) 0.1782(2) 0.0257(5) Uani 1 1 d . . . . .
H20 H 0.516226 -0.105066 0.253599 0.031 Uiso 1 1 calc R U . . .
C21 C 0.5063(3) -0.1544(2) 0.1237(2) 0.0306(6) Uani 1 1 d . . . . .
H21 H 0.418061 -0.175229 0.161779 0.037 Uiso 1 1 calc R U . . .
C22 C 0.5769(3) -0.1653(2) 0.0146(2) 0.0359(6) Uani 1 1 d . . . . .
H22 H 0.537244 -0.194069 -0.022422 0.043 Uiso 1 1 calc R U . . .
C23 C 0.7049(3) -0.1348(2) -0.0416(2) 0.0385(7) Uani 1 1 d . . . . .
H23 H 0.752498 -0.142083 -0.117224 0.046 Uiso 1 1 calc R U . . .
C24 C 0.7648(3) -0.0932(2) 0.0122(2) 0.0312(6) Uani 1 1 d . . . . .
H24 H 0.853224 -0.072699 -0.026429 0.037 Uiso 1 1 calc R U . . .
C25 C 1.0162(2) -0.0291(2) 0.3051(2) 0.0297(5) Uani 1 1 d . . . . .
H25A H 1.088937 -0.097242 0.288340 0.045 Uiso 1 1 calc R U . . .
H25B H 0.984229 -0.037495 0.387659 0.045 Uiso 1 1 calc R U . . .
H25C H 1.053747 0.042185 0.265025 0.045 Uiso 1 1 calc R U . . .
C13 C 0.1594(3) 0.3855(3) 0.6088(3) 0.0431(7) Uani 1 1 d . . . . .
H13A H 0.132774 0.425553 0.538284 0.065 Uiso 1 1 calc R U . . .
H13B H 0.124879 0.438430 0.658349 0.065 Uiso 1 1 calc R U . . .
H13C H 0.118786 0.315666 0.648533 0.065 Uiso 1 1 calc R U . . .

loop_
_atom_site_aniso_label
_atom_site_aniso_U_11
_atom_site_aniso_U_22
_atom_site_aniso_U_33
_atom_site_aniso_U_23
_atom_site_aniso_U_13
_atom_site_aniso_U_12
Cu1 0.01550(14) 0.01866(13) 0.01726(14) -0.00521(10) -0.00732(11) -0.00250(10)
C1 0.0235(12) 0.0302(12) 0.0207(12) -0.0053(10) -0.0122(10) -0.0004(10)
N1 0.0161(9) 0.0223(9) 0.0209(10) -0.0079(8) -0.0076(8) -0.0003(7)
F1 0.0602(12) 0.0348(9) 0.0494(10) -0.0010(8) -0.0219(9) -0.0046(8)
P1 0.0222(3) 0.0351(3) 0.0297(3) -0.0163(3) -0.0097(3) -0.0031(3)
Cl1 0.0208(3) 0.0222(3) 0.0204(3) -0.0022(2) -0.0099(2) -0.0044(2)
F4 0.0722(13) 0.0623(12) 0.0407(10) -0.0136(9) -0.0035(9) -0.0402(10)
C4 0.0241(13) 0.0290(12) 0.0288(13) -0.0118(10) -0.0005(10) -0.0100(10)
N4 0.0190(10) 0.0242(10) 0.0259(10) -0.0109(8) -0.0031(8) -0.0032(8)
F3 0.0710(13) 0.0744(13) 0.0600(12) -0.0527(11) -0.0044(10) -0.0106(11)
C3 0.0342(14) 0.0213(11) 0.0218(12) -0.0080(9) 0.0006(10) -0.0081(10)
N3 0.0210(10) 0.0203(9) 0.0237(10) -0.0023(8) -0.0098(8) -0.0038(8)
F2 0.0276(9) 0.0781(13) 0.0891(14) -0.0557(12) -0.0308(9) 0.0163(9)
C2 0.0266(13) 0.0242(11) 0.0230(12) -0.0019(9) -0.0111(10) -0.0005(10)
N2 0.0254(11) 0.0184(9) 0.0201(10) -0.0035(7) -0.0067(8) -0.0032(8)
F5 0.0575(11) 0.0439(9) 0.0712(12) -0.0035(9) -0.0471(10) -0.0150(8)
C5 0.0209(12) 0.0221(11) 0.0262(12) -0.0090(9) -0.0064(10) -0.0050(9)
N5 0.0212(10) 0.0210(9) 0.0207(10) -0.0061(8) -0.0071(8) -0.0040(8)
F6 0.0327(9) 0.0423(9) 0.0405(9) -0.0231(7) -0.0130(7) 0.0104(7)
C6 0.0491(18) 0.0273(13) 0.0348(15) -0.0002(11) -0.0071(13) -0.0120(12)
N6 0.0166(9) 0.0222(9) 0.0205(10) -0.0077(7) -0.0089(8) -0.0020(7)
N7 0.0154(9) 0.0251(9) 0.0180(9) -0.0067(7) -0.0086(8) -0.0027(7)
C7 0.0231(13) 0.0332(13) 0.0437(15) -0.0053(11) -0.0166(12) -0.0095(10)
C9 0.0159(12) 0.0288(12) 0.0353(14) -0.0174(11) -0.0030(10) -0.0028(9)
C8 0.0144(11) 0.0316(12) 0.0359(14) -0.0159(11) -0.0112(10) 0.0034(9)
C11 0.0394(15) 0.0230(11) 0.0247(13) -0.0105(10) -0.0051(11) -0.0057(11)
C10 0.0273(13) 0.0231(11) 0.0272(13) -0.0102(10) 0.0015(10) -0.0056(10)
C12 0.0335(14) 0.0202(11) 0.0183(11) -0.0048(9) -0.0100(10) -0.0046(10)
C14 0.0405(15) 0.0307(13) 0.0352(14) -0.0149(11) -0.0214(12) -0.0031(11)
C15 0.0170(11) 0.0277(12) 0.0252(12) -0.0113(10) -0.0101(9) -0.0008(9)
C16 0.0222(12) 0.0205(10) 0.0185(11) -0.0055(9) -0.0067(9) -0.0031(9)
C17 0.0223(12) 0.0255(11) 0.0232(12) -0.0097(9) -0.0062(10) -0.0002(9)
C18 0.0165(11) 0.0242(11) 0.0220(12) -0.0056(9) -0.0062(9) -0.0022(9)
C19 0.0274(13) 0.0191(10) 0.0223(12) -0.0054(9) -0.0121(10) -0.0022(9)
C20 0.0286(13) 0.0246(11) 0.0268(13) -0.0073(10) -0.0112(10) -0.0050(10)
C21 0.0358(15) 0.0258(12) 0.0360(15) -0.0028(11) -0.0193(12) -0.0094(11)
C22 0.0540(18) 0.0308(13) 0.0361(15) -0.0044(11) -0.0283(14) -0.0132(13)
C23 0.0590(19) 0.0396(15) 0.0232(13) -0.0088(11) -0.0139(13) -0.0159(14)
C24 0.0371(15) 0.0334(13) 0.0255(13) -0.0087(11) -0.0079(11) -0.0112(11)
C25 0.0173(12) 0.0419(14) 0.0339(14) -0.0173(11) -0.0111(11) 0.0010(10)
C13 0.0264(15) 0.0428(16) 0.0579(19) -0.0314(14) 0.0065(13) -0.0069(12)

loop_
_atom_type_symbol
_atom_type_description
_atom_type_scat_dispersion_real
_atom_type_scat_dispersion_imag
_atom_type_scat_source
C C 0.0033 0.0016 'International Tables Vol C Tables 4.2.6.8 and 6.1.1.4'
H H 0.0000 0.0000 'International Tables Vol C Tables 4.2.6.8 and 6.1.1.4'
N N 0.0061 0.0033 'International Tables Vol C Tables 4.2.6.8 and 6.1.1.4'
F F 0.0171 0.0103 'International Tables Vol C Tables 4.2.6.8 and 6.1.1.4'
P P 0.1023 0.0942 'International Tables Vol C Tables 4.2.6.8 and 6.1.1.4'
Cl Cl 0.1484 0.1585 'International Tables Vol C Tables 4.2.6.8 and 6.1.1.4'
Cu Cu 0.3201 1.2651 'International Tables Vol C Tables 4.2.6.8 and 6.1.1.4'

loop_
_geom_angle_atom_site_label_1
_geom_angle_atom_site_label_2
_geom_angle_atom_site_label_3
_geom_angle
_geom_angle_site_symmetry_1
_geom_angle_site_symmetry_3
_geom_angle_publ_flag
N5 Cu1 N7 165.72(7) . . ?
N5 Cu1 N3 95.47(7) . . ?
N7 Cu1 N3 95.28(7) . . ?
N5 Cu1 N1 90.66(7) . . ?
N7 Cu1 N1 78.77(7) . . ?
N3 Cu1 N1 96.64(7) . . ?
N5 Cu1 Cl1 91.10(5) . . ?
N7 Cu1 Cl1 92.92(5) . . ?
N3 Cu1 Cl1 114.73(5) . . ?
N1 Cu1 Cl1 148.25(5) . . ?
N1 C1 C2 112.58(18) . . ?
N1 C1 H1A 109.1 . . ?
C2 C1 H1A 109.1 . . ?
N1 C1 H1AB 109.1 . . ?
C2 C1 H1AB 109.1 . . ?
H1A C1 H1AB 107.8 . . ?
C15 N1 C1 110.57(17) . . ?
C15 N1 C8 106.05(17) . . ?
C1 N1 C8 110.02(17) . . ?
C15 N1 Cu1 103.74(13) . . ?
C1 N1 Cu1 109.17(13) . . ?
C8 N1 Cu1 117.00(14) . . ?
F5 P1 F2 179.46(12) . . ?
F5 P1 F3 90.19(11) . . ?
F2 P1 F3 90.04(10) . . ?
F5 P1 F6 90.05(9) . . ?
F2 P1 F6 89.71(9) . . ?
F3 P1 F6 179.64(12) . . ?
F5 P1 F4 89.91(10) . . ?
F2 P1 F4 90.57(11) . . ?
F3 P1 F4 91.16(11) . . ?
F6 P1 F4 89.11(9) . . ?
F5 P1 F1 89.52(10) . . ?
F2 P1 F1 89.99(11) . . ?
F3 P1 F1 89.70(11) . . ?
F6 P1 F1 90.03(9) . . ?
F4 P1 F1 178.97(11) . . ?
C3 C4 C5 106.3(2) . . ?
C3 C4 H4 126.8 . . ?
C5 C4 H4 126.8 . . ?
C10 N4 N5 111.24(19) . . ?
C10 N4 C9 128.7(2) . . ?
N5 N4 C9 120.01(18) . . ?
N2 C3 C4 106.7(2) . . ?
N2 C3 C6 122.7(2) . . ?
C4 C3 C6 130.6(2) . . ?
C5 N3 N2 105.20(18) . . ?
C5 N3 Cu1 134.59(15) . . ?
N2 N3 Cu1 120.18(14) . . ?
N2 C2 C1 113.90(19) . . ?
N2 C2 H2A 108.8 . . ?
C1 C2 H2A 108.8 . . ?
N2 C2 H2AB 108.8 . . ?
C1 C2 H2AB 108.8 . . ?
H2A C2 H2AB 107.7 . . ?
C3 N2 N3 111.33(19) . . ?
C3 N2 C2 127.4(2) . . ?
N3 N2 C2 120.96(18) . . ?
N3 C5 C4 110.4(2) . . ?
N3 C5 C7 122.3(2) . . ?
C4 C5 C7 127.2(2) . . ?
C12 N5 N4 105.97(18) . . ?
C12 N5 Cu1 132.44(16) . . ?
N4 N5 Cu1 121.57(14) . . ?
C3 C6 H6A 109.5 . . ?
C3 C6 H6AB 109.5 . . ?
H6A C6 H6AB 109.5 . . ?
C3 C6 H6AC 109.5 . . ?
H6A C6 H6AC 109.5 . . ?
H6AB C6 H6AC 109.5 . . ?
C16 N6 N7 111.75(17) . . ?
C16 N6 C15 130.52(18) . . ?
N7 N6 C15 117.73(17) . . ?
C18 N7 N6 105.60(17) . . ?
C18 N7 Cu1 140.85(15) . . ?
N6 N7 Cu1 113.55(13) . . ?
C5 C7 H7A 109.5 . . ?
C5 C7 H7AB 109.5 . . ?
H7A C7 H7AB 109.5 . . ?
C5 C7 H7AC 109.5 . . ?
H7A C7 H7AC 109.5 . . ?
H7AB C7 H7AC 109.5 . . ?
N4 C9 C8 110.45(19) . . ?
N4 C9 H9A 109.6 . . ?
C8 C9 H9A 109.6 . . ?
N4 C9 H9AB 109.6 . . ?
C8 C9 H9AB 109.6 . . ?
H9A C9 H9AB 108.1 . . ?
N1 C8 C9 111.88(19) . . ?
N1 C8 H8A 109.2 . . ?
C9 C8 H8A 109.2 . . ?
N1 C8 H8AB 109.2 . . ?
C9 C8 H8AB 109.2 . . ?
H8A C8 H8AB 107.9 . . ?
C10 C11 C12 107.3(2) . . ?
C10 C11 H11 126.4 . . ?
C12 C11 H11 126.4 . . ?
N4 C10 C11 106.2(2) . . ?
N4 C10 C13 122.3(2) . . ?
C11 C10 C13 131.5(2) . . ?
N5 C12 C11 109.3(2) . . ?
N5 C12 C14 122.4(2) . . ?
C11 C12 C14 128.3(2) . . ?
C12 C14 H14A 109.5 . . ?
C12 C14 H14B 109.5 . . ?
H14A C14 H14B 109.5 . . ?
C12 C14 H14C 109.5 . . ?
H14A C14 H14C 109.5 . . ?
H14B C14 H14C 109.5 . . ?
N6 C15 N1 108.96(17) . . ?
N6 C15 H15A 109.9 . . ?
N1 C15 H15A 109.9 . . ?
N6 C15 H15B 109.9 . . ?
N1 C15 H15B 109.9 . . ?
H15A C15 H15B 108.3 . . ?
N6 C16 C17 106.03(19) . . ?
N6 C16 C19 122.8(2) . . ?
C17 C16 C19 131.1(2) . . ?
C16 C17 C18 106.8(2) . . ?
C16 C17 H17 126.6 . . ?
C18 C17 H17 126.6 . . ?
N7 C18 C17 109.81(19) . . ?
N7 C18 C25 122.1(2) . . ?
C17 C18 C25 128.1(2) . . ?
C24 C19 C20 119.5(2) . . ?
C24 C19 C16 119.8(2) . . ?
C20 C19 C16 120.6(2) . . ?
C21 C20 C19 120.3(2) . . ?
C21 C20 H20 119.9 . . ?
C19 C20 H20 119.9 . . ?
C22 C21 C20 119.7(2) . . ?
C22 C21 H21 120.1 . . ?
C20 C21 H21 120.1 . . ?
C21 C22 C23 120.6(2) . . ?
C21 C22 H22 119.7 . . ?
C23 C22 H22 119.7 . . ?
C22 C23 C24 120.2(2) . . ?
C22 C23 H23 119.9 . . ?
C24 C23 H23 119.9 . . ?
C19 C24 C23 119.7(2) . . ?
C19 C24 H24 120.1 . . ?
C23 C24 H24 120.1 . . ?
C18 C25 H25A 109.5 . . ?
C18 C25 H25B 109.5 . . ?
H25A C25 H25B 109.5 . . ?
C18 C25 H25C 109.5 . . ?
H25A C25 H25C 109.5 . . ?
H25B C25 H25C 109.5 . . ?
C10 C13 H13A 109.5 . . ?
C10 C13 H13B 109.5 . . ?
H13A C13 H13B 109.5 . . ?
C10 C13 H13C 109.5 . . ?
H13A C13 H13C 109.5 . . ?
H13B C13 H13C 109.5 . . ?

loop_
_geom_bond_atom_site_label_1
_geom_bond_atom_site_label_2
_geom_bond_distance
_geom_bond_site_symmetry_2
_geom_bond_publ_flag
Cu1 N5 2.0027(18) . ?
Cu1 N7 2.0164(18) . ?
Cu1 N3 2.1551(19) . ?
Cu1 N1 2.1710(18) . ?
Cu1 Cl1 2.2810(6) . ?
C1 N1 1.494(3) . ?
C1 C2 1.520(3) . ?
C1 H1A 0.9900 . ?
C1 H1AB 0.9900 . ?
N1 C15 1.476(3) . ?
N1 C8 1.496(3) . ?
F1 P1 1.5988(18) . ?
P1 F5 1.5886(16) . ?
P1 F2 1.5892(16) . ?
P1 F3 1.5944(17) . ?
P1 F6 1.5959(15) . ?
P1 F4 1.5984(18) . ?
C4 C3 1.374(4) . ?
C4 C5 1.391(3) . ?
C4 H4 0.9500 . ?
N4 C10 1.350(3) . ?
N4 N5 1.369(3) . ?
N4 C9 1.453(3) . ?
C3 N2 1.352(3) . ?
C3 C6 1.497(3) . ?
N3 C5 1.343(3) . ?
N3 N2 1.369(3) . ?
C2 N2 1.459(3) . ?
C2 H2A 0.9900 . ?
C2 H2AB 0.9900 . ?
C5 C7 1.489(3) . ?
N5 C12 1.343(3) . ?
C6 H6A 0.9800 . ?
C6 H6AB 0.9800 . ?
C6 H6AC 0.9800 . ?
N6 C16 1.355(3) . ?
N6 N7 1.365(2) . ?
N6 C15 1.450(3) . ?
N7 C18 1.344(3) . ?
C7 H7A 0.9800 . ?
C7 H7AB 0.9800 . ?
C7 H7AC 0.9800 . ?
C9 C8 1.503(3) . ?
C9 H9A 0.9900 . ?
C9 H9AB 0.9900 . ?
C8 H8A 0.9900 . ?
C8 H8AB 0.9900 . ?
C11 C10 1.375(4) . ?
C11 C12 1.391(4) . ?
C11 H11 0.9500 . ?
C10 C13 1.497(4) . ?
C12 C14 1.489(3) . ?
C14 H14A 0.9800 . ?
C14 H14B 0.9800 . ?
C14 H14C 0.9800 . ?
C15 H15A 0.9900 . ?
C15 H15B 0.9900 . ?
C16 C17 1.379(3) . ?
C16 C19 1.482(3) . ?
C17 C18 1.396(3) . ?
C17 H17 0.9500 . ?
C18 C25 1.495(3) . ?
C19 C24 1.388(3) . ?
C19 C20 1.396(3) . ?
C20 C21 1.393(3) . ?
C20 H20 0.9500 . ?
C21 C22 1.375(4) . ?
C21 H21 0.9500 . ?
C22 C23 1.379(4) . ?
C22 H22 0.9500 . ?
C23 C24 1.396(4) . ?
C23 H23 0.9500 . ?
C24 H24 0.9500 . ?
C25 H25A 0.9800 . ?
C25 H25B 0.9800 . ?
C25 H25C 0.9800 . ?
C13 H13A 0.9800 . ?
C13 H13B 0.9800 . ?
C13 H13C 0.9800 . ?
